data_7161010
loop_
_publ_author_name
'Szyma&#x144;ska, Julia'
'Palusiak, Marcin'
'Rybarczyk-Pirek, Agnieszka J'
'Wiosna-Sa&#x142;yga, Gabriela'
'Rachwalski, Micha&#x142;'
'Pieczonka, Adam M.'

_publ_section_title
;
 Regio- and stereoselective ring-opening of aziridines: a click chemistry
 approach to chiral amino alcohols and triazole-modified compounds.
;
_journal_issue 11
_journal_name_full 'Organic &amp; biomolecular chemistry'
_journal_page_first 2254
_journal_page_last 2260
_journal_paper_doi 10.1039/d6ob00147e
_journal_volume 24
_journal_year 2026
_chemical_absolute_configuration rm
_chemical_formula_sum 'C22 H25 F3 N4 O'
_chemical_formula_weight 418.46
_space_group_crystal_system monoclinic
_space_group_IT_number 4
_space_group_name_Hall 'P 2yb'
_space_group_name_H-M_alt 'P 1 21 1'
_atom_sites_solution_hydrogens geom
_audit_creation_method SHELXL-2014
_audit_update_record
;
2025-11-09 deposited with the CCDC.	2026-02-19 downloaded from the CCDC.
;
_cell_angle_alpha 90
_cell_angle_beta 99.668(3)
_cell_angle_gamma 90
_cell_formula_units_Z 4
_cell_length_a 15.3455(4)
_cell_length_b 5.6711(2)
_cell_length_c 25.6255(9)
_cell_measurement_reflns_used 11026
_cell_measurement_temperature 296(2)
_cell_measurement_theta_max 71.9910
_cell_measurement_theta_min 2.8960
_cell_volume 2198.41(13)
_computing_structure_refinement 'SHELXL-2014 (Sheldrick, 2014)'
_diffrn_ambient_temperature 296(2)
_diffrn_detector 'Hybrid Pixel Array Detector'
_diffrn_detector_area_resol_mean 10.0000
_diffrn_detector_type HyPix
_diffrn_measured_fraction_theta_full 0.997
_diffrn_measured_fraction_theta_max 0.996
_diffrn_measurement_device 'four-circle diffractometer'
_diffrn_measurement_device_type 'XtaLAB Synergy, Dualflex, HyPix'
_diffrn_radiation_type CuK\a
_diffrn_radiation_wavelength 1.54184
_diffrn_reflns_av_R_equivalents 0.0572
_diffrn_reflns_av_unetI/netI 0.0394
_diffrn_reflns_Laue_measured_fraction_full 0.997
_diffrn_reflns_Laue_measured_fraction_max 0.996
_diffrn_reflns_limit_h_max 18
_diffrn_reflns_limit_h_min -18
_diffrn_reflns_limit_k_max 6
_diffrn_reflns_limit_k_min -5
_diffrn_reflns_limit_l_max 30
_diffrn_reflns_limit_l_min -31
_diffrn_reflns_number 36917
_diffrn_reflns_point_group_measured_fraction_full 0.941
_diffrn_reflns_point_group_measured_fraction_max 0.936
_diffrn_reflns_theta_full 67.684
_diffrn_reflns_theta_max 68.995
_diffrn_reflns_theta_min 2.921
_diffrn_source 'micro-focus sealed X-ray tube'
_diffrn_source_type 'PhotonJet (Cu) X-ray Source'
_exptl_absorpt_coefficient_mu 0.816
_exptl_absorpt_correction_T_max 1.00000
_exptl_absorpt_correction_T_min 0.72214
_exptl_absorpt_correction_type multi-scan
_exptl_absorpt_process_details
;
CrysAlisPro 1.171.43.143a (Rigaku Oxford Diffraction, 2024)
Empirical absorption correction using spherical harmonics,
implemented in SCALE3 ABSPACK scaling algorithm.
;
_exptl_crystal_colour colorless
_exptl_crystal_density_diffrn 1.264
_exptl_crystal_description needle
_exptl_crystal_F_000 880
_exptl_crystal_size_max 0.2
_exptl_crystal_size_mid 0.05
_exptl_crystal_size_min 0.02
_refine_diff_density_max 0.218
_refine_diff_density_min -0.186
_refine_diff_density_rms 0.039
_refine_ls_abs_structure_details
;
 Flack x determined using 1611 quotients [(I+)-(I-)]/[(I+)+(I-)]
 (Parsons, Flack and Wagner, Acta Cryst. B69 (2013) 249-259).
;
_refine_ls_abs_structure_Flack -0.08(13)
_refine_ls_extinction_method none
_refine_ls_goodness_of_fit_ref 1.252
_refine_ls_hydrogen_treatment constr
_refine_ls_matrix_type full
_refine_ls_number_parameters 603
_refine_ls_number_reflns 7633
_refine_ls_number_restraints 110
_refine_ls_restrained_S_all 1.294
_refine_ls_R_factor_all 0.1270
_refine_ls_R_factor_gt 0.0965
_refine_ls_shift/su_max 0.004
_refine_ls_shift/su_mean 0.000
_refine_ls_structure_factor_coef Fsqd
_refine_ls_weighting_details 'w=1/[\s^2^(Fo^2^)+(0.0567P)^2^+1.9837P] where P=(Fo^2^+2Fc^2^)/3'
_refine_ls_weighting_scheme calc
_refine_ls_wR_factor_gt 0.2317
_refine_ls_wR_factor_ref 0.2415
_reflns_Friedel_coverage 0.695
_reflns_Friedel_fraction_full 0.872
_reflns_Friedel_fraction_max 0.862
_reflns_number_gt 5295
_reflns_number_total 7633
_reflns_threshold_expression 'I > 2\s(I)'
_cod_data_source_file d6ob00147e2.cif
_cod_data_source_block shelx_CCDC10
_cod_depositor_comments 'Adding full bibliography for 7161000--7161011.cif.'
_cod_original_sg_symbol_H-M 'P 21'
_cod_database_code 7161010
_shelx_space_group_comment
;
The symmetry employed for this shelxl refinement is uniquely defined
by the following loop, which should always be used as a source of
symmetry information in preference to the above space-group names.
They are only intended as comments.
;
_oxdiff_exptl_absorpt_empirical_full_min 0.411
_oxdiff_exptl_absorpt_empirical_full_max 3.342
_oxdiff_exptl_absorpt_empirical_details
;
Empirical correction (ABSPACK) includes:
- Absorption correction using spherical harmonics
- Frame scaling
;
_shelxl_version_number 2014-1

loop_
_space_group_symop_operation_xyz
'x, y, z'
'-x, y+1/2, -z'

loop_
_atom_site_label
_atom_site_type_symbol
_atom_site_fract_x
_atom_site_fract_y
_atom_site_fract_z
_atom_site_U_iso_or_equiv
_atom_site_adp_type
_atom_site_occupancy
_atom_site_site_symmetry_order
_atom_site_calc_flag
_atom_site_refinement_flags_posn
_atom_site_refinement_flags_adp
_atom_site_refinement_flags_occupancy
_atom_site_disorder_assembly
_atom_site_disorder_group
F11A_a F 1.366(2) -0.091(4) 0.4359(10) 0.191(8) Uani 0.7 1 d . U P A 1
F12A_a F 1.4275(13) 0.206(7) 0.4722(7) 0.180(8) Uani 0.7 1 d . U P A 1
F13A_a F 1.3046(12) 0.239(6) 0.4216(8) 0.166(6) Uani 0.7 1 d . U P A 1
F22A_b F 1.377(4) 0.355(7) 0.458(2) 0.161(14) Uani 0.3 1 d . U P A 2
F23A_b F 1.314(3) 0.047(12) 0.4172(14) 0.135(12) Uani 0.3 1 d . U P A 2
F21A_b F 1.430(3) 0.015(10) 0.4647(19) 0.139(12) Uani 0.3 1 d . U P A 2
F11B_c F 0.066(2) 0.886(10) 1.0276(13) 0.168(15) Uani 0.49(5) 1 d . U P B 3
F12B_c F 0.192(3) 0.882(9) 1.0756(8) 0.171(14) Uani 0.49(5) 1 d . U P B 3
F13B_c F 0.140(4) 1.199(6) 1.040(2) 0.177(15) Uani 0.49(5) 1 d . U P B 3
F21B_d F 0.138(4) 0.765(7) 1.0588(17) 0.190(16) Uani 0.51(5) 1 d . U P B 4
F22B_d F 0.071(3) 1.055(12) 1.0190(14) 0.192(16) Uani 0.51(5) 1 d . U P B 4
F23B_d F 0.192(3) 1.110(10) 1.0649(12) 0.175(15) Uani 0.51(5) 1 d . U P B 4
N2A N 1.1402(4) 0.0209(13) 0.7164(3) 0.0659(17) Uani 1 1 d . . . . .
N1A N 0.9537(4) 0.1053(12) 0.7372(2) 0.0679(17) Uani 1 1 d . . . . .
H1AN H 0.9475 -0.0317 0.7505 0.081 Uiso 1 1 calc R U . . .
N2B N 0.3537(4) 0.7737(15) 0.7755(3) 0.0737(18) Uani 1 1 d . . . . .
N3A N 1.1458(4) -0.2076(13) 0.7081(3) 0.0761(19) Uani 1 1 d . . . . .
N4B N 0.3034(5) 0.5392(14) 0.8278(3) 0.085(2) Uani 1 1 d . . . . .
N3B N 0.3374(5) 0.5472(14) 0.7837(3) 0.085(2) Uani 1 1 d . . . . .
C7B C 0.3317(5) 0.9136(15) 0.8133(3) 0.067(2) Uani 1 1 d . . . . .
H7B H 0.3369 1.0767 0.8162 0.080 Uiso 1 1 calc R U . . .
N1B N 0.5415(4) 0.7353(14) 0.7634(3) 0.083(2) Uani 1 1 d . . . . .
H1BN H 0.5310 0.5928 0.7527 0.099 Uiso 1 1 calc R U . . .
C12A C 0.9154(5) 0.1565(15) 0.6400(3) 0.064(2) Uani 1 1 d . . . . .
C10A C 0.8897(5) 0.1986(16) 0.6939(3) 0.070(2) Uani 1 1 d . . . . .
H10A H 0.8808 0.3674 0.6992 0.084 Uiso 1 1 calc R U . . .
O1A O 0.7711(5) 0.100(2) 0.7426(3) 0.140(3) Uani 1 1 d . U . . .
H1AO H 0.7675 -0.0278 0.7572 0.209 Uiso 1 1 calc R U . . .
C7A C 1.1658(5) 0.1460(15) 0.6768(3) 0.067(2) Uani 1 1 d . . . . .
H7A H 1.1679 0.3090 0.6731 0.080 Uiso 1 1 calc R U . . .
C6B C 0.2997(5) 0.7590(17) 0.8471(3) 0.071(2) Uani 1 1 d . . . . .
C17A C 0.9558(5) -0.0483(15) 0.6285(3) 0.076(2) Uani 1 1 d . . . . .
H17A H 0.9708 -0.1617 0.6547 0.091 Uiso 1 1 calc R U . . .
C61A C 1.2262(5) 0.0064(15) 0.5944(3) 0.070(2) Uani 1 1 d . . . . .
C1A C 1.0290(4) 0.2564(15) 0.7571(3) 0.067(2) Uani 1 1 d . . . . .
H1A H 1.0338 0.3758 0.7300 0.080 Uiso 1 1 calc R U . . .
C61B C 0.2622(5) 0.8156(16) 0.8952(3) 0.069(2) Uani 1 1 d . . . . .
C1B C 0.4859(5) 0.9321(16) 0.7418(3) 0.070(2) Uani 1 1 d . . . . .
H1B H 0.4885 1.0512 0.7697 0.084 Uiso 1 1 calc R U . . .
C13A C 0.8913(5) 0.3179(18) 0.5999(3) 0.083(3) Uani 1 1 d . . . . .
H13A H 0.8635 0.4572 0.6070 0.100 Uiso 1 1 calc R U . . .
C2B C 0.3903(5) 0.8486(18) 0.7281(3) 0.079(3) Uani 1 1 d . . . . .
H21B H 0.3543 0.9755 0.7106 0.095 Uiso 1 1 calc R U . . .
H22B H 0.3872 0.7175 0.7035 0.095 Uiso 1 1 calc R U . . .
C15A C 0.9495(6) 0.073(2) 0.5394(4) 0.095(3) Uani 1 1 d . . . . .
H15A H 0.9610 0.0432 0.5055 0.114 Uiso 1 1 calc R U . . .
C66A C 1.2812(6) -0.1693(18) 0.5794(4) 0.084(3) Uani 1 1 d . . . . .
H66A H 1.2908 -0.3085 0.5987 0.101 Uiso 1 1 calc R U . . .
C64A C 1.3064(6) 0.069(2) 0.5062(4) 0.090(3) Uani 1 1 d . . . . .
C2A C 1.1149(5) 0.1085(17) 0.7653(3) 0.073(2) Uani 1 1 d . . . . .
H22A H 1.1628 0.2044 0.7838 0.087 Uiso 1 1 calc R U . . .
H21A H 1.1074 -0.0248 0.7879 0.087 Uiso 1 1 calc R U . . .
C3A C 1.0221(5) 0.3845(18) 0.8089(3) 0.081(2) Uani 1 1 d . . . . .
H3A H 1.0746 0.4848 0.8170 0.097 Uiso 1 1 calc R U . . .
C8A C 1.3504(11) 0.109(4) 0.4589(6) 0.128(4) Uani 1 1 d . U . . .
C62A C 1.2112(6) 0.2056(16) 0.5645(4) 0.081(2) Uani 1 1 d . . . . .
H62A H 1.1738 0.3212 0.5740 0.097 Uiso 1 1 calc R U . . .
C3B C 0.5187(7) 1.048(2) 0.6946(4) 0.099(3) Uani 1 1 d . . . . .
H00U H 0.5762 1.1185 0.7087 0.119 Uiso 1 1 calc R U . . .
C66B C 0.2834(6) 1.0144(19) 0.9233(4) 0.093(3) Uani 1 1 d . . . . .
H66B H 0.3234 1.1193 0.9125 0.112 Uiso 1 1 calc R U . . .
C12B C 0.5900(7) 0.823(2) 0.8581(4) 0.101(3) Uani 1 1 d . . . . .
C62B C 0.2049(6) 0.6527(18) 0.9129(4) 0.087(3) Uani 1 1 d . . . . .
H62B H 0.1920 0.5102 0.8953 0.104 Uiso 1 1 calc R U . . .
C65A C 1.3214(6) -0.133(2) 0.5352(4) 0.095(3) Uani 1 1 d . . . . .
H65A H 1.3588 -0.2477 0.5254 0.114 Uiso 1 1 calc R U . . .
C64B C 0.1885(6) 0.913(2) 0.9839(4) 0.090(3) Uani 1 1 d . . . . .
C11A C 0.8023(6) 0.064(3) 0.6933(4) 0.109(3) Uani 1 1 d . U . . .
H11A H 0.7583 0.1197 0.6643 0.131 Uiso 1 1 calc R U . . .
H12A H 0.8115 -0.1031 0.6881 0.131 Uiso 1 1 calc R U . . .
C16A C 0.9743(6) -0.0870(19) 0.5786(4) 0.088(3) Uani 1 1 d . . . . .
H16A H 1.0039 -0.2234 0.5716 0.105 Uiso 1 1 calc R U . . .
C65B C 0.2470(7) 1.066(2) 0.9680(4) 0.102(3) Uani 1 1 d . . . . .
H65B H 0.2624 1.2045 0.9869 0.122 Uiso 1 1 calc R U . . .
C63B C 0.1679(7) 0.708(2) 0.9570(4) 0.106(4) Uani 1 1 d . . . . .
H63B H 0.1283 0.6037 0.9684 0.128 Uiso 1 1 calc R U . . .
C14A C 0.9077(6) 0.276(2) 0.5495(4) 0.090(3) Uani 1 1 d . . . . .
H14A H 0.8904 0.3848 0.5226 0.108 Uiso 1 1 calc R U . . .
O1B O 0.7088(6) 0.570(2) 0.7561(4) 0.158(3) Uani 1 1 d . U . . .
H1BO H 0.7031 0.4321 0.7465 0.236 Uiso 1 1 calc R U . . .
C63A C 1.2506(6) 0.239(2) 0.5202(4) 0.099(3) Uani 1 1 d . . . . .
H63A H 1.2394 0.3756 0.5000 0.119 Uiso 1 1 calc R U . . .
C8B C 0.1468(13) 0.971(4) 1.0319(6) 0.133(5) Uani 1 1 d . U . . .
C10B C 0.6147(6) 0.795(2) 0.8038(4) 0.099(3) Uani 1 1 d . . . . .
H10B H 0.6416 0.9416 0.7940 0.119 Uiso 1 1 calc R U . . .
C5A C 0.9427(7) 0.5472(19) 0.8035(4) 0.111(3) Uani 1 1 d . . . . .
H5A1 H 0.9427 0.6500 0.7738 0.166 Uiso 1 1 calc R U . . .
H5A2 H 0.9456 0.6396 0.8352 0.166 Uiso 1 1 calc R U . . .
H5A3 H 0.8895 0.4550 0.7983 0.166 Uiso 1 1 calc R U . . .
C17B C 0.5320(7) 0.668(2) 0.8749(4) 0.113(4) Uani 1 1 d . . . . .
H17B H 0.5075 0.5503 0.8516 0.135 Uiso 1 1 calc R U . . .
C4A C 1.0236(7) 0.2189(19) 0.8559(3) 0.095(3) Uani 1 1 d . . . . .
H41A H 0.9719 0.1207 0.8501 0.143 Uiso 1 1 calc R U . . .
H42A H 1.0243 0.3099 0.8876 0.143 Uiso 1 1 calc R U . . .
H43A H 1.0755 0.1218 0.8596 0.143 Uiso 1 1 calc R U . . .
C13B C 0.6237(10) 1.002(3) 0.8927(6) 0.143(5) Uani 1 1 d . . . . .
H13B H 0.6623 1.1119 0.8823 0.172 Uiso 1 1 calc R U . . .
C14B C 0.5995(11) 1.018(3) 0.9443(6) 0.144(5) Uani 1 1 d . . . . .
H14B H 0.6217 1.1358 0.9682 0.173 Uiso 1 1 calc R U . . .
C4B C 0.4585(9) 1.254(2) 0.6721(5) 0.128(4) Uani 1 1 d . . . . .
H01M H 0.4049 1.1927 0.6518 0.192 Uiso 1 1 calc R U . . .
H01N H 0.4884 1.3494 0.6497 0.192 Uiso 1 1 calc R U . . .
H01O H 0.4444 1.3484 0.7006 0.192 Uiso 1 1 calc R U . . .
C16B C 0.5079(9) 0.675(3) 0.9241(5) 0.143(5) Uani 1 1 d . U . . .
H16B H 0.4699 0.5635 0.9346 0.171 Uiso 1 1 calc R U . . .
C15B C 0.5419(12) 0.851(4) 0.9562(6) 0.157(6) Uani 1 1 d . U . . .
H15B H 0.5248 0.8597 0.9893 0.189 Uiso 1 1 calc R U . . .
C11B C 0.6822(6) 0.595(3) 0.8063(4) 0.120(4) Uani 1 1 d . U . . .
H11B H 0.7332 0.6299 0.8331 0.144 Uiso 1 1 calc R U . . .
H12B H 0.6561 0.4488 0.8160 0.144 Uiso 1 1 calc R U . . .
C5B C 0.5341(8) 0.888(2) 0.6520(4) 0.126(4) Uani 1 1 d . . . . .
H01T H 0.5786 0.7751 0.6657 0.189 Uiso 1 1 calc R U . . .
H01U H 0.5536 0.9774 0.6243 0.189 Uiso 1 1 calc R U . . .
H01V H 0.4802 0.8077 0.6381 0.189 Uiso 1 1 calc R U . . .
N4A N 1.1760(4) -0.2378(12) 0.6637(3) 0.0730(18) Uani 1 1 d . . . . .
C6A C 1.1881(5) -0.0238(15) 0.6434(3) 0.065(2) Uani 1 1 d . . . . .

loop_
_atom_site_aniso_label
_atom_site_aniso_U_11
_atom_site_aniso_U_22
_atom_site_aniso_U_33
_atom_site_aniso_U_23
_atom_site_aniso_U_13
_atom_site_aniso_U_12
F11A_a 0.25(2) 0.202(18) 0.157(14) -0.023(14) 0.123(14) 0.014(17)
F12A_a 0.122(11) 0.26(2) 0.171(12) -0.001(17) 0.059(9) -0.065(16)
F13A_a 0.153(12) 0.228(18) 0.131(11) 0.059(13) 0.059(9) 0.027(14)
F22A_b 0.20(3) 0.15(3) 0.16(3) -0.02(2) 0.12(2) -0.03(2)
F23A_b 0.13(2) 0.18(3) 0.101(18) -0.01(2) 0.033(16) -0.04(2)
F21A_b 0.099(18) 0.16(3) 0.18(3) 0.01(2) 0.071(18) 0.02(2)
F11B_c 0.130(18) 0.23(3) 0.162(19) -0.03(2) 0.085(15) -0.05(2)
F12B_c 0.22(3) 0.20(3) 0.089(11) -0.002(15) 0.016(13) 0.04(2)
F13B_c 0.23(3) 0.16(2) 0.17(3) -0.021(17) 0.12(2) 0.01(2)
F21B_d 0.24(3) 0.22(3) 0.15(2) 0.019(18) 0.12(2) 0.01(2)
F22B_d 0.15(2) 0.26(3) 0.18(2) -0.04(2) 0.067(17) 0.06(2)
F23B_d 0.20(2) 0.21(3) 0.113(16) -0.059(18) 0.048(15) -0.05(2)
N2A 0.060(4) 0.058(5) 0.080(4) 0.001(4) 0.013(3) 0.004(3)
N1A 0.065(4) 0.059(4) 0.078(4) 0.014(3) 0.008(3) -0.006(3)
N2B 0.065(4) 0.076(6) 0.081(4) -0.004(4) 0.013(3) 0.007(4)
N3A 0.074(4) 0.054(5) 0.101(5) 0.014(4) 0.018(4) 0.007(3)
N4B 0.101(5) 0.062(5) 0.094(5) 0.002(4) 0.023(4) -0.005(4)
N3B 0.097(5) 0.050(5) 0.111(6) -0.003(4) 0.023(4) 0.004(4)
C7B 0.060(4) 0.053(5) 0.088(5) 0.000(5) 0.015(4) 0.006(4)
N1B 0.070(4) 0.083(6) 0.092(5) 0.005(4) 0.004(3) -0.001(4)
C12A 0.057(4) 0.061(5) 0.072(5) 0.007(4) 0.005(3) -0.005(4)
C10A 0.058(4) 0.075(6) 0.078(5) 0.008(4) 0.010(4) 0.004(4)
O1A 0.086(4) 0.215(8) 0.124(5) 0.032(6) 0.035(4) -0.020(5)
C7A 0.063(4) 0.045(5) 0.093(6) 0.001(4) 0.015(4) 0.000(4)
C6B 0.060(4) 0.067(6) 0.086(5) 0.010(5) 0.012(4) 0.003(4)
C17A 0.088(6) 0.054(6) 0.080(5) 0.000(4) 0.001(4) -0.003(4)
C61A 0.062(4) 0.062(6) 0.087(5) -0.012(5) 0.012(4) -0.003(4)
C1A 0.061(4) 0.067(5) 0.075(5) 0.007(4) 0.016(4) 0.002(4)
C61B 0.059(4) 0.071(6) 0.078(5) 0.008(5) 0.009(4) -0.005(4)
C1B 0.074(5) 0.060(5) 0.076(5) 0.002(4) 0.015(4) 0.005(4)
C13A 0.072(5) 0.084(7) 0.095(6) 0.013(5) 0.016(4) 0.008(5)
C2B 0.076(5) 0.093(7) 0.069(5) 0.004(5) 0.014(4) 0.014(5)
C15A 0.088(6) 0.121(10) 0.076(6) -0.004(7) 0.013(5) -0.014(6)
C66A 0.083(5) 0.077(7) 0.092(6) -0.009(5) 0.014(5) 0.002(5)
C64A 0.080(6) 0.105(8) 0.090(6) -0.004(6) 0.026(5) -0.007(6)
C2A 0.062(4) 0.078(6) 0.078(5) -0.001(5) 0.011(4) 0.009(4)
C3A 0.074(5) 0.086(7) 0.086(6) -0.006(5) 0.019(4) 0.002(5)
C8A 0.114(10) 0.158(14) 0.119(10) -0.010(11) 0.037(9) -0.024(10)
C62A 0.078(5) 0.054(6) 0.114(7) -0.004(5) 0.028(5) 0.002(4)
C3B 0.107(7) 0.105(9) 0.091(6) 0.006(6) 0.035(5) -0.007(6)
C66B 0.088(6) 0.084(7) 0.113(7) -0.014(6) 0.035(5) -0.029(5)
C12B 0.097(7) 0.104(9) 0.094(7) 0.006(7) -0.007(6) 0.013(7)
C62B 0.093(6) 0.081(7) 0.088(6) -0.001(5) 0.019(5) -0.025(5)
C65A 0.081(6) 0.113(10) 0.094(7) -0.023(7) 0.024(5) 0.007(6)
C64B 0.082(6) 0.114(9) 0.077(6) -0.013(6) 0.020(5) -0.015(6)
C11A 0.074(5) 0.161(9) 0.095(6) 0.014(7) 0.021(5) -0.019(6)
C16A 0.094(6) 0.079(7) 0.087(6) -0.024(6) 0.006(5) -0.001(5)
C65B 0.109(7) 0.101(8) 0.101(7) -0.019(7) 0.033(6) -0.024(7)
C63B 0.095(7) 0.139(11) 0.090(7) 0.015(7) 0.027(6) -0.031(7)
C14A 0.095(6) 0.091(8) 0.084(6) 0.021(6) 0.012(5) 0.001(6)
O1B 0.108(5) 0.237(8) 0.137(6) 0.026(6) 0.047(4) 0.060(6)
C63A 0.096(6) 0.100(8) 0.107(7) 0.010(7) 0.028(6) -0.005(6)
C8B 0.138(12) 0.154(15) 0.112(10) -0.010(11) 0.038(9) -0.016(12)
C10B 0.070(5) 0.134(9) 0.092(6) 0.031(7) 0.014(5) -0.015(6)
C5A 0.123(8) 0.071(7) 0.144(9) -0.011(7) 0.039(7) 0.023(6)
C17B 0.119(8) 0.133(10) 0.094(7) 0.027(7) 0.039(6) 0.007(8)
C4A 0.104(7) 0.104(8) 0.081(6) -0.001(6) 0.023(5) 0.004(6)
C13B 0.159(12) 0.123(13) 0.142(12) 0.034(10) 0.005(10) 0.015(10)
C14B 0.168(14) 0.143(14) 0.115(11) -0.008(10) 0.006(10) 0.021(12)
C4B 0.173(11) 0.085(9) 0.135(9) 0.029(8) 0.051(8) 0.021(8)
C16B 0.137(11) 0.178(15) 0.117(10) 0.022(9) 0.035(8) 0.019(10)
C15B 0.175(16) 0.170(18) 0.127(12) -0.006(11) 0.024(11) 0.040(13)
C11B 0.086(6) 0.175(10) 0.105(7) 0.024(7) 0.033(5) 0.030(7)
C5B 0.153(10) 0.131(11) 0.108(8) 0.009(8) 0.060(7) 0.022(9)
N4A 0.076(4) 0.050(5) 0.094(5) 0.005(4) 0.020(4) 0.008(4)
C6A 0.056(4) 0.057(6) 0.084(5) -0.010(4) 0.013(4) 0.000(4)

loop_
_atom_type_symbol
_atom_type_description
_atom_type_scat_dispersion_real
_atom_type_scat_dispersion_imag
_atom_type_scat_source
C C 0.0181 0.0091 'International Tables Vol C Tables 4.2.6.8 and 6.1.1.4'
H H 0.0000 0.0000 'International Tables Vol C Tables 4.2.6.8 and 6.1.1.4'
F F 0.0727 0.0534 'International Tables Vol C Tables 4.2.6.8 and 6.1.1.4'
N N 0.0311 0.0180 'International Tables Vol C Tables 4.2.6.8 and 6.1.1.4'
O O 0.0492 0.0322 'International Tables Vol C Tables 4.2.6.8 and 6.1.1.4'

loop_
_geom_angle_atom_site_label_1
_geom_angle_atom_site_label_2
_geom_angle_atom_site_label_3
_geom_angle
_geom_angle_site_symmetry_1
_geom_angle_site_symmetry_3
_geom_angle_publ_flag
N3A N2A C7A 111.1(7) . . ?
N3A N2A C2A 120.5(7) . . ?
C7A N2A C2A 128.3(7) . . ?
C10A N1A C1A 116.5(6) . . ?
C10A N1A H1AN 121.7 . . ?
C1A N1A H1AN 121.8 . . ?
N3B N2B C7B 112.4(7) . . ?
N3B N2B C2B 120.8(8) . . ?
C7B N2B C2B 126.8(8) . . ?
N4A N3A N2A 108.1(7) . . ?
N3B N4B C6B 109.2(7) . . ?
N4B N3B N2B 106.2(7) . . ?
N2B C7B C6B 103.7(8) . . ?
N2B C7B H7B 128.2 . . ?
C6B C7B H7B 128.2 . . ?
C10B N1B C1B 115.6(8) . . ?
C10B N1B H1BN 122.2 . . ?
C1B N1B H1BN 122.2 . . ?
C17A C12A C13A 118.4(8) . . ?
C17A C12A C10A 121.6(7) . . ?
C13A C12A C10A 119.7(8) . . ?
N1A C10A C12A 113.2(6) . . ?
N1A C10A C11A 107.6(7) . . ?
C12A C10A C11A 105.8(7) . . ?
N1A C10A H10A 110.1 . . ?
C12A C10A H10A 110.1 . . ?
C11A C10A H10A 110.1 . . ?
C11A O1A H1AO 109.5 . . ?
N2A C7A C6A 103.7(7) . . ?
N2A C7A H7A 128.2 . . ?
C6A C7A H7A 128.2 . . ?
N4B C6B C7B 108.5(8) . . ?
N4B C6B C61B 123.6(8) . . ?
C7B C6B C61B 127.8(9) . . ?
C12A C17A C16A 120.5(9) . . ?
C12A C17A H17A 119.8 . . ?
C16A C17A H17A 119.8 . . ?
C62A C61A C66A 119.2(8) . . ?
C62A C61A C6A 121.3(8) . . ?
C66A C61A C6A 119.5(8) . . ?
N1A C1A C3A 114.4(6) . . ?
N1A C1A C2A 109.7(7) . . ?
C3A C1A C2A 108.6(6) . . ?
N1A C1A H1A 108.0 . . ?
C3A C1A H1A 108.0 . . ?
C2A C1A H1A 108.0 . . ?
C66B C61B C62B 119.1(8) . . ?
C66B C61B C6B 122.3(8) . . ?
C62B C61B C6B 118.6(8) . . ?
N1B C1B C2B 109.2(7) . . ?
N1B C1B C3B 112.4(7) . . ?
C2B C1B C3B 112.4(7) . . ?
N1B C1B H1B 107.5 . . ?
C2B C1B H1B 107.5 . . ?
C3B C1B H1B 107.5 . . ?
C14A C13A C12A 121.0(9) . . ?
C14A C13A H13A 119.5 . . ?
C12A C13A H13A 119.5 . . ?
N2B C2B C1B 112.4(6) . . ?
N2B C2B H21B 109.1 . . ?
C1B C2B H21B 109.1 . . ?
N2B C2B H22B 109.1 . . ?
C1B C2B H22B 109.1 . . ?
H21B C2B H22B 107.9 . . ?
C16A C15A C14A 120.3(9) . . ?
C16A C15A H15A 119.9 . . ?
C14A C15A H15A 119.9 . . ?
C65A C66A C61A 119.2(10) . . ?
C65A C66A H66A 120.4 . . ?
C61A C66A H66A 120.4 . . ?
C65A C64A C63A 120.1(9) . . ?
C65A C64A C8A 120.6(13) . . ?
C63A C64A C8A 119.3(13) . . ?
N2A C2A C1A 114.2(6) . . ?
N2A C2A H22A 108.7 . . ?
C1A C2A H22A 108.7 . . ?
N2A C2A H21A 108.7 . . ?
C1A C2A H21A 108.7 . . ?
H22A C2A H21A 107.6 . . ?
C5A C3A C4A 110.5(7) . . ?
C5A C3A C1A 112.5(7) . . ?
C4A C3A C1A 113.5(8) . . ?
C5A C3A H3A 106.6 . . ?
C4A C3A H3A 106.6 . . ?
C1A C3A H3A 106.6 . . ?
F12A_a C8A F13A_a 108(2) . . ?
F23A_b C8A F21A_b 106(4) . . ?
F12A_a C8A F11A_a 105(2) . . ?
F13A_a C8A F11A_a 106(2) . . ?
F23A_b C8A F22A_b 111(3) . . ?
F21A_b C8A F22A_b 98(3) . . ?
F23A_b C8A C64A 119(2) . . ?
F12A_a C8A C64A 111.5(14) . . ?
F13A_a C8A C64A 114.4(15) . . ?
F21A_b C8A C64A 113(2) . . ?
F11A_a C8A C64A 111.9(16) . . ?
F22A_b C8A C64A 108.7(19) . . ?
C61A C62A C63A 121.3(9) . . ?
C61A C62A H62A 119.4 . . ?
C63A C62A H62A 119.4 . . ?
C5B C3B C1B 115.8(10) . . ?
C5B C3B C4B 110.6(9) . . ?
C1B C3B C4B 111.4(8) . . ?
C5B C3B H00U 106.1 . . ?
C1B C3B H00U 106.1 . . ?
C4B C3B H00U 106.1 . . ?
C61B C66B C65B 121.6(9) . . ?
C61B C66B H66B 119.2 . . ?
C65B C66B H66B 119.2 . . ?
C17B C12B C13B 117.4(12) . . ?
C17B C12B C10B 119.9(11) . . ?
C13B C12B C10B 122.8(12) . . ?
C63B C62B C61B 118.7(10) . . ?
C63B C62B H62B 120.6 . . ?
C61B C62B H62B 120.6 . . ?
C64A C65A C66A 120.7(10) . . ?
C64A C65A H65A 119.7 . . ?
C66A C65A H65A 119.7 . . ?
C63B C64B C65B 120.2(9) . . ?
C63B C64B C8B 120.3(12) . . ?
C65B C64B C8B 119.5(12) . . ?
O1A C11A C10A 109.8(8) . . ?
O1A C11A H11A 109.7 . . ?
C10A C11A H11A 109.7 . . ?
O1A C11A H12A 109.7 . . ?
C10A C11A H12A 109.7 . . ?
H11A C11A H12A 108.2 . . ?
C15A C16A C17A 120.4(10) . . ?
C15A C16A H16A 119.8 . . ?
C17A C16A H16A 119.8 . . ?
C64B C65B C66B 119.2(10) . . ?
C64B C65B H65B 120.4 . . ?
C66B C65B H65B 120.4 . . ?
C64B C63B C62B 121.1(10) . . ?
C64B C63B H63B 119.5 . . ?
C62B C63B H63B 119.5 . . ?
C15A C14A C13A 119.3(9) . . ?
C15A C14A H14A 120.3 . . ?
C13A C14A H14A 120.3 . . ?
C11B O1B H1BO 109.5 . . ?
C64A C63A C62A 119.5(10) . . ?
C64A C63A H63A 120.2 . . ?
C62A C63A H63A 120.2 . . ?
F22B_d C8B F23B_d 109(3) . . ?
F13B_c C8B F12B_c 107(3) . . ?
F13B_c C8B F11B_c 106(3) . . ?
F12B_c C8B F11B_c 106(3) . . ?
F22B_d C8B F21B_d 106(3) . . ?
F23B_d C8B F21B_d 106(3) . . ?
F22B_d C8B C64B 112(2) . . ?
F23B_d C8B C64B 114.6(18) . . ?
F13B_c C8B C64B 113.4(19) . . ?
F12B_c C8B C64B 111.9(19) . . ?
F11B_c C8B C64B 111.8(19) . . ?
F21B_d C8B C64B 108(2) . . ?
N1B C10B C12B 113.7(8) . . ?
N1B C10B C11B 107.4(10) . . ?
C12B C10B C11B 108.1(8) . . ?
N1B C10B H10B 109.2 . . ?
C12B C10B H10B 109.2 . . ?
C11B C10B H10B 109.2 . . ?
C3A C5A H5A1 109.5 . . ?
C3A C5A H5A2 109.5 . . ?
H5A1 C5A H5A2 109.5 . . ?
C3A C5A H5A3 109.5 . . ?
H5A1 C5A H5A3 109.5 . . ?
H5A2 C5A H5A3 109.5 . . ?
C16B C17B C12B 123.9(14) . . ?
C16B C17B H17B 118.1 . . ?
C12B C17B H17B 118.1 . . ?
C3A C4A H41A 109.5 . . ?
C3A C4A H42A 109.5 . . ?
H41A C4A H42A 109.5 . . ?
C3A C4A H43A 109.5 . . ?
H41A C4A H43A 109.5 . . ?
H42A C4A H43A 109.5 . . ?
C12B C13B C14B 120.7(15) . . ?
C12B C13B H13B 119.7 . . ?
C14B C13B H13B 119.7 . . ?
C15B C14B C13B 116.0(17) . . ?
C15B C14B H14B 122.0 . . ?
C13B C14B H14B 122.0 . . ?
C3B C4B H01M 109.5 . . ?
C3B C4B H01N 109.5 . . ?
H01M C4B H01N 109.5 . . ?
C3B C4B H01O 109.5 . . ?
H01M C4B H01O 109.5 . . ?
H01N C4B H01O 109.5 . . ?
C15B C16B C17B 116.7(16) . . ?
C15B C16B H16B 121.6 . . ?
C17B C16B H16B 121.6 . . ?
C16B C15B C14B 125.4(17) . . ?
C16B C15B H15B 117.3 . . ?
C14B C15B H15B 117.3 . . ?
O1B C11B C10B 109.3(9) . . ?
O1B C11B H11B 109.8 . . ?
C10B C11B H11B 109.8 . . ?
O1B C11B H12B 109.8 . . ?
C10B C11B H12B 109.8 . . ?
H11B C11B H12B 108.3 . . ?
C3B C5B H01T 109.5 . . ?
C3B C5B H01U 109.5 . . ?
H01T C5B H01U 109.5 . . ?
C3B C5B H01V 109.5 . . ?
H01T C5B H01V 109.5 . . ?
H01U C5B H01V 109.5 . . ?
N3A N4A C6A 108.1(7) . . ?
N4A C6A C7A 109.0(7) . . ?
N4A C6A C61A 122.2(7) . . ?
C7A C6A C61A 128.7(8) . . ?

loop_
_geom_bond_atom_site_label_1
_geom_bond_atom_site_label_2
_geom_bond_distance
_geom_bond_site_symmetry_2
_geom_bond_publ_flag
F11A_a C8A 1.32(2) . ?
F12A_a C8A 1.30(2) . ?
F13A_a C8A 1.32(2) . ?
F22A_b C8A 1.45(4) . ?
F23A_b C8A 1.17(3) . ?
F21A_b C8A 1.32(4) . ?
F11B_c C8B 1.32(3) . ?
F12B_c C8B 1.32(3) . ?
F13B_c C8B 1.31(3) . ?
F21B_d C8B 1.38(3) . ?
F22B_d C8B 1.25(3) . ?
F23B_d C8B 1.27(3) . ?
N2A N3A 1.319(9) . ?
N2A C7A 1.350(10) . ?
N2A C2A 1.459(10) . ?
N1A C10A 1.453(9) . ?
N1A C1A 1.459(9) . ?
N1A H1AN 0.8600 . ?
N2B N3B 1.333(11) . ?
N2B C7B 1.339(10) . ?
N2B C2B 1.484(10) . ?
N3A N4A 1.310(9) . ?
N4B N3B 1.322(10) . ?
N4B C6B 1.345(12) . ?
C7B C6B 1.379(11) . ?
C7B H7B 0.9300 . ?
N1B C10B 1.434(10) . ?
N1B C1B 1.456(10) . ?
N1B H1BN 0.8600 . ?
C12A C17A 1.372(11) . ?
C12A C13A 1.380(11) . ?
C12A C10A 1.516(10) . ?
C10A C11A 1.543(12) . ?
C10A H10A 0.9800 . ?
O1A C11A 1.436(11) . ?
O1A H1AO 0.8200 . ?
C7A C6A 1.370(10) . ?
C7A H7A 0.9300 . ?
C6B C61B 1.480(11) . ?
C17A C16A 1.374(12) . ?
C17A H17A 0.9300 . ?
C61A C62A 1.363(12) . ?
C61A C66A 1.401(12) . ?
C61A C6A 1.481(11) . ?
C1A C3A 1.533(11) . ?
C1A C2A 1.547(10) . ?
C1A H1A 0.9800 . ?
C61B C66B 1.348(13) . ?
C61B C62B 1.403(11) . ?
C1B C2B 1.526(11) . ?
C1B C3B 1.536(12) . ?
C1B H1B 0.9800 . ?
C13A C14A 1.379(12) . ?
C13A H13A 0.9300 . ?
C2B H21B 0.9700 . ?
C2B H22B 0.9700 . ?
C15A C16A 1.359(14) . ?
C15A C14A 1.365(14) . ?
C15A H15A 0.9300 . ?
C66A C65A 1.393(12) . ?
C66A H66A 0.9300 . ?
C64A C65A 1.365(14) . ?
C64A C63A 1.376(14) . ?
C64A C8A 1.499(15) . ?
C2A H22A 0.9700 . ?
C2A H21A 0.9700 . ?
C3A C5A 1.516(12) . ?
C3A C4A 1.525(12) . ?
C3A H3A 0.9800 . ?
C62A C63A 1.386(12) . ?
C62A H62A 0.9300 . ?
C3B C5B 1.469(14) . ?
C3B C4B 1.539(14) . ?
C3B H00U 0.9800 . ?
C66B C65B 1.389(13) . ?
C66B H66B 0.9300 . ?
C12B C17B 1.373(15) . ?
C12B C13B 1.389(18) . ?
C12B C10B 1.510(13) . ?
C62B C63B 1.384(13) . ?
C62B H62B 0.9300 . ?
C65A H65A 0.9300 . ?
C64B C63B 1.361(15) . ?
C64B C65B 1.361(14) . ?
C64B C8B 1.514(16) . ?
C11A H11A 0.9700 . ?
C11A H12A 0.9700 . ?
C16A H16A 0.9300 . ?
C65B H65B 0.9300 . ?
C63B H63B 0.9300 . ?
C14A H14A 0.9300 . ?
O1B C11B 1.422(11) . ?
O1B H1BO 0.8200 . ?
C63A H63A 0.9300 . ?
C10B C11B 1.530(15) . ?
C10B H10B 0.9800 . ?
C5A H5A1 0.9600 . ?
C5A H5A2 0.9600 . ?
C5A H5A3 0.9600 . ?
C17B C16B 1.372(15) . ?
C17B H17B 0.9300 . ?
C4A H41A 0.9600 . ?
C4A H42A 0.9600 . ?
C4A H43A 0.9600 . ?
C13B C14B 1.436(18) . ?
C13B H13B 0.9300 . ?
C14B C15B 1.37(2) . ?
C14B H14B 0.9300 . ?
C4B H01M 0.9600 . ?
C4B H01N 0.9600 . ?
C4B H01O 0.9600 . ?
C16B C15B 1.34(2) . ?
C16B H16B 0.9300 . ?
C15B H15B 0.9300 . ?
C11B H11B 0.9700 . ?
C11B H12B 0.9700 . ?
C5B H01T 0.9600 . ?
C5B H01U 0.9600 . ?
C5B H01V 0.9600 . ?
N4A C6A 1.346(10) . ?
